data_1506155
loop_
_publ_author_name
'Felzmann, Wolfgang'
'Arion, Vladimir B.'
'Mieusset, Jean-Luc'
'Mulzer, Johann'

_publ_section_title
;
 A tether controlled exo-selective trans-annular Diels-Alder (TADA)
 reaction.
;
_journal_issue 17
_journal_name_full 'Organic letters'
_journal_page_first 3849
_journal_page_last 3851
_journal_paper_doi 10.1021/ol061510m
_journal_volume 8
_journal_year 2006
_chemical_absolute_configuration syn
_chemical_formula_sum 'C15 H18 O4'
_chemical_formula_weight 262.29
_chemical_name_systematic
; 
(2R,3aR,5aR,7aS,10aS,10bS,10cR)-2-methoxy-2,3,3a,7a,8,
10a,10b,10c-octahydro-5aH-1,9-dioxa-
dicyclopenta[a,h]naphthalen-10-one
;
_space_group_IT_number 19
_symmetry_cell_setting orthorhombic
_symmetry_space_group_name_Hall 'P 2ac 2ab'
_symmetry_space_group_name_H-M 'P 21 21 21'
_atom_sites_solution_hydrogens geom
_atom_sites_solution_primary direct
_atom_sites_solution_secondary difmap
_audit_creation_method SHELXL-97
_cell_angle_alpha 90.00
_cell_angle_beta 90.00
_cell_angle_gamma 90.00
_cell_formula_units_Z 4
_cell_length_a 6.3696(2)
_cell_length_b 7.2069(2)
_cell_length_c 29.1029(10)
_cell_measurement_temperature 100(2)
_cell_volume 1335.97(7)
_computing_structure_refinement 'SHELXL-97 (Sheldrick, 1997)'
_computing_structure_solution 'SHELXS-97 (Sheldrick, 1990)'
_diffrn_ambient_temperature 100(2)
_diffrn_measured_fraction_theta_full 0.998
_diffrn_measured_fraction_theta_max 0.998
_diffrn_radiation_monochromator graphite
_diffrn_radiation_source 'fine-focus sealed tube'
_diffrn_radiation_type MoK\a
_diffrn_radiation_wavelength 0.71073
_diffrn_reflns_av_R_equivalents 0.0751
_diffrn_reflns_av_sigmaI/netI 0.0224
_diffrn_reflns_limit_h_max 8
_diffrn_reflns_limit_h_min -8
_diffrn_reflns_limit_k_max 9
_diffrn_reflns_limit_k_min -9
_diffrn_reflns_limit_l_max 38
_diffrn_reflns_limit_l_min -38
_diffrn_reflns_number 43529
_diffrn_reflns_theta_full 28.34
_diffrn_reflns_theta_max 28.34
_diffrn_reflns_theta_min 2.80
_exptl_absorpt_coefficient_mu 0.094
_exptl_absorpt_correction_T_max 0.9963
_exptl_absorpt_correction_T_min 0.9796
_exptl_absorpt_correction_type multi-scan
_exptl_absorpt_process_details SADABS
_exptl_crystal_colour colorless
_exptl_crystal_density_diffrn 1.304
_exptl_crystal_density_method 'not measured'
_exptl_crystal_description plate
_exptl_crystal_F_000 560
_exptl_crystal_size_max 0.22
_exptl_crystal_size_mid 0.18
_exptl_crystal_size_min 0.04
_refine_diff_density_max 0.313
_refine_diff_density_min -0.182
_refine_diff_density_rms 0.049
_refine_ls_abs_structure_details 'Flack H D (1983), Acta Cryst. A39, 876-881'
_refine_ls_abs_structure_Flack 0(10)
_refine_ls_extinction_method none
_refine_ls_goodness_of_fit_ref 1.093
_refine_ls_hydrogen_treatment constr
_refine_ls_matrix_type full
_refine_ls_number_parameters 173
_refine_ls_number_reflns 1969
_refine_ls_number_restraints 0
_refine_ls_restrained_S_all 1.093
_refine_ls_R_factor_all 0.0481
_refine_ls_R_factor_gt 0.0388
_refine_ls_shift/su_max 0.000
_refine_ls_shift/su_mean 0.000
_refine_ls_structure_factor_coef Fsqd
_refine_ls_weighting_details 'calc w=1/[\s^2^(Fo^2^)+(0.0542P)^2^+0.3653P] where P=(Fo^2^+2Fc^2^)/3'
_refine_ls_weighting_scheme calc
_refine_ls_wR_factor_gt 0.0948
_refine_ls_wR_factor_ref 0.1003
_reflns_number_gt 1742
_reflns_number_total 1969
_reflns_threshold_expression >2sigma(I)
_cod_data_source_file ol061510msi20060620_110318.cif
_cod_data_source_block WOFE448
_cod_original_sg_symbol_H-M P212121
_cod_database_code 1506155

loop_
_symmetry_equiv_pos_as_xyz
'x, y, z'
'-x+1/2, -y, z+1/2'
'-x, y+1/2, -z+1/2'
'x+1/2, -y+1/2, -z'

loop_
_atom_site_label
_atom_site_type_symbol
_atom_site_fract_x
_atom_site_fract_y
_atom_site_fract_z
_atom_site_U_iso_or_equiv
_atom_site_adp_type
_atom_site_occupancy
_atom_site_symmetry_multiplicity
_atom_site_calc_flag
_atom_site_refinement_flags
O1 O 0.1714(3) 0.8631(2) 0.21673(5) 0.0286(4) Uani 1 1 d .
O2 O 0.3205(2) 0.80628(19) 0.14448(5) 0.0208(3) Uani 1 1 d .
O3 O 0.1431(2) 0.4798(2) -0.01353(5) 0.0210(3) Uani 1 1 d .
O4 O 0.4699(2) 0.5886(2) -0.00978(5) 0.0221(3) Uani 1 1 d .
C1 C 0.3580(4) 0.8591(3) 0.19128(6) 0.0221(4) Uani 1 1 d .
H1 H 0.4270 0.9837 0.1923 0.026 Uiso 1 1 calc R
C2 C 0.5051(4) 0.7119(3) 0.21236(7) 0.0257(5) Uani 1 1 d .
H2A H 0.6215 0.7702 0.2297 0.031 Uiso 1 1 calc R
H2B H 0.4276 0.6265 0.2329 0.031 Uiso 1 1 calc R
C3 C 0.5853(3) 0.6115(3) 0.16960(7) 0.0208(4) Uani 1 1 d .
H3 H 0.6941 0.6915 0.1547 0.025 Uiso 1 1 calc R
C4 C 0.6674(3) 0.4170(3) 0.17128(7) 0.0239(4) Uani 1 1 d .
H4 H 0.7436 0.3746 0.1973 0.029 Uiso 1 1 calc R
C5 C 0.6326(3) 0.3046(3) 0.13612(7) 0.0217(4) Uani 1 1 d .
H5 H 0.6924 0.1840 0.1376 0.026 Uiso 1 1 calc R
C6 C 0.5050(3) 0.3520(3) 0.09340(6) 0.0172(4) Uani 1 1 d .
H6 H 0.5966 0.3284 0.0661 0.021 Uiso 1 1 calc R
C7 C 0.3218(3) 0.2202(3) 0.09036(7) 0.0200(4) Uani 1 1 d .
H7 H 0.3482 0.0930 0.0967 0.024 Uiso 1 1 calc R
C8 C 0.1262(3) 0.2675(3) 0.07958(7) 0.0197(4) Uani 1 1 d .
H8 H 0.0214 0.1739 0.0805 0.024 Uiso 1 1 calc R
C9 C 0.0611(3) 0.4598(3) 0.06600(7) 0.0178(4) Uani 1 1 d .
H9 H -0.0398 0.5131 0.0888 0.021 Uiso 1 1 calc R
C10 C 0.2501(3) 0.5887(3) 0.05914(6) 0.0149(4) Uani 1 1 d .
H10 H 0.2012 0.7199 0.0625 0.018 Uiso 1 1 calc R
C11 C 0.4364(3) 0.5587(3) 0.09141(6) 0.0153(4) Uani 1 1 d .
H11 H 0.5574 0.6340 0.0799 0.018 Uiso 1 1 calc R
C12 C 0.3885(3) 0.6177(3) 0.14019(6) 0.0170(4) Uani 1 1 d .
H12 H 0.2799 0.5334 0.1536 0.020 Uiso 1 1 calc R
C13 C 0.0360(4) 1.0112(4) 0.20268(9) 0.0384(6) Uani 1 1 d .
H13A H -0.0922 1.0092 0.2213 0.058 Uiso 1 1 calc R
H13B H -0.0007 0.9955 0.1702 0.058 Uiso 1 1 calc R
H13C H 0.1081 1.1301 0.2069 0.058 Uiso 1 1 calc R
C14 C -0.0344(3) 0.4585(3) 0.01750(7) 0.0215(4) Uani 1 1 d .
H14A H -0.1085 0.3401 0.0116 0.026 Uiso 1 1 calc R
H14B H -0.1349 0.5621 0.0137 0.026 Uiso 1 1 calc R
C15 C 0.3069(3) 0.5557(3) 0.00913(6) 0.0174(4) Uani 1 1 d .

loop_
_atom_site_aniso_label
_atom_site_aniso_U_11
_atom_site_aniso_U_22
_atom_site_aniso_U_33
_atom_site_aniso_U_23
_atom_site_aniso_U_13
_atom_site_aniso_U_12
O1 0.0308(8) 0.0347(8) 0.0203(7) 0.0009(7) 0.0026(7) 0.0071(7)
O2 0.0298(8) 0.0171(7) 0.0156(6) -0.0014(5) -0.0042(6) 0.0029(6)
O3 0.0221(7) 0.0245(7) 0.0165(6) -0.0029(6) -0.0017(6) -0.0031(6)
O4 0.0223(7) 0.0258(7) 0.0183(7) 0.0019(6) 0.0042(6) -0.0013(6)
C1 0.0288(11) 0.0226(9) 0.0148(9) -0.0022(8) -0.0028(8) -0.0005(9)
C2 0.0299(11) 0.0300(11) 0.0173(9) -0.0013(9) -0.0058(8) 0.0023(10)
C3 0.0211(10) 0.0247(10) 0.0165(9) 0.0009(8) -0.0040(8) -0.0005(8)
C4 0.0206(10) 0.0323(11) 0.0187(9) 0.0073(9) -0.0012(8) 0.0048(9)
C5 0.0192(9) 0.0236(10) 0.0223(10) 0.0070(8) 0.0029(8) 0.0077(9)
C6 0.0176(9) 0.0177(9) 0.0164(8) 0.0019(7) 0.0006(7) 0.0026(8)
C7 0.0261(10) 0.0142(8) 0.0196(9) 0.0016(7) 0.0028(8) 0.0002(8)
C8 0.0226(10) 0.0174(9) 0.0192(9) 0.0005(7) 0.0049(8) -0.0042(8)
C9 0.0144(9) 0.0207(9) 0.0182(9) -0.0009(7) 0.0022(7) -0.0013(8)
C10 0.0145(8) 0.0153(8) 0.0150(8) 0.0002(7) 0.0005(7) 0.0009(7)
C11 0.0158(9) 0.0155(8) 0.0146(8) 0.0013(7) -0.0002(7) -0.0009(7)
C12 0.0180(9) 0.0168(9) 0.0160(8) 0.0006(7) -0.0010(7) 0.0012(8)
C13 0.0357(14) 0.0433(14) 0.0362(13) -0.0004(11) 0.0013(11) 0.0153(13)
C14 0.0179(10) 0.0245(10) 0.0222(10) -0.0006(8) -0.0016(8) -0.0019(8)
C15 0.0213(10) 0.0159(9) 0.0151(8) 0.0011(7) -0.0022(7) 0.0015(8)

loop_
_atom_type_symbol
_atom_type_description
_atom_type_scat_dispersion_real
_atom_type_scat_dispersion_imag
_atom_type_scat_source
C C 0.0033 0.0000 'International Tables Vol C Tables 4.2.6.8 and 6.1.1.4'
H H 0.0000 0.0000 'International Tables Vol C Tables 4.2.6.8 and 6.1.1.4'
O O 0.0106 0.0000 'International Tables Vol C Tables 4.2.6.8 and 6.1.1.4'

loop_
_geom_angle_atom_site_label_1
_geom_angle_atom_site_label_2
_geom_angle_atom_site_label_3
_geom_angle
C1 O1 C13 112.06(18)
C12 O2 C1 106.52(15)
C15 O3 C14 109.90(14)
O1 C1 O2 111.48(17)
O1 C1 C2 108.62(17)
O2 C1 C2 107.23(16)
C3 C2 C1 101.82(16)
C4 C3 C12 109.54(17)
C4 C3 C2 122.26(18)
C12 C3 C2 99.74(16)
C5 C4 C3 119.28(18)
C4 C5 C6 125.65(19)
C7 C6 C5 108.64(17)
C7 C6 C11 112.63(16)
C5 C6 C11 113.28(16)
C8 C7 C6 125.27(18)
C7 C8 C9 123.99(18)
C8 C9 C10 112.14(16)
C8 C9 C14 110.24(17)
C10 C9 C14 101.24(15)
C15 C10 C11 112.41(16)
C15 C10 C9 102.53(15)
C11 C10 C9 116.34(15)
C12 C11 C10 112.32(16)
C12 C11 C6 106.94(15)
C10 C11 C6 112.13(15)
O2 C12 C11 114.19(16)
O2 C12 C3 103.21(15)
C11 C12 C3 110.73(16)
O3 C14 C9 105.17(16)
O4 C15 O3 121.68(17)
O4 C15 C10 128.01(18)
O3 C15 C10 110.31(16)

loop_
_geom_bond_atom_site_label_1
_geom_bond_atom_site_label_2
_geom_bond_distance
O1 C1 1.401(3)
O1 C13 1.432(3)
O2 C12 1.432(2)
O2 C1 1.434(2)
O3 C15 1.350(2)
O3 C14 1.455(2)
O4 C15 1.198(2)
C1 C2 1.543(3)
C2 C3 1.527(3)
C3 C4 1.497(3)
C3 C12 1.518(3)
C4 C5 1.324(3)
C5 C6 1.524(3)
C6 C7 1.507(3)
C6 C11 1.553(3)
C7 C8 1.329(3)
C8 C9 1.499(3)
C9 C10 1.534(3)
C9 C14 1.537(3)
C10 C15 1.519(3)
C10 C11 1.529(3)
C11 C12 1.513(3)

loop_
_geom_torsion_atom_site_label_1
_geom_torsion_atom_site_label_2
_geom_torsion_atom_site_label_3
_geom_torsion_atom_site_label_4
_geom_torsion
C13 O1 C1 O2 -68.8(2)
C13 O1 C1 C2 173.22(18)
C12 O2 C1 O1 -104.17(19)
C12 O2 C1 C2 14.6(2)
O1 C1 C2 C3 135.27(18)
O2 C1 C2 C3 14.7(2)
C1 C2 C3 C4 -156.64(19)
C1 C2 C3 C12 -36.0(2)
C12 C3 C4 C5 28.9(3)
C2 C3 C4 C5 144.8(2)
C3 C4 C5 C6 -2.9(3)
C4 C5 C6 C7 -119.1(2)
C4 C5 C6 C11 6.9(3)
C5 C6 C7 C8 137.0(2)
C11 C6 C7 C8 10.6(3)
C6 C7 C8 C9 3.8(3)
C7 C8 C9 C10 8.3(3)
C7 C8 C9 C14 120.3(2)
C8 C9 C10 C15 87.48(18)
C14 C9 C10 C15 -30.02(18)
C8 C9 C10 C11 -35.6(2)
C14 C9 C10 C11 -153.10(16)
C15 C10 C11 C12 171.85(16)
C9 C10 C11 C12 -70.4(2)
C15 C10 C11 C6 -67.7(2)
C9 C10 C11 C6 50.1(2)
C7 C6 C11 C12 87.66(19)
C5 C6 C11 C12 -36.1(2)
C7 C6 C11 C10 -35.9(2)
C5 C6 C11 C10 -159.67(16)
C1 O2 C12 C11 -158.81(17)
C1 O2 C12 C3 -38.55(19)
C10 C11 C12 O2 -56.1(2)
C6 C11 C12 O2 -179.47(16)
C10 C11 C12 C3 -172.02(16)
C6 C11 C12 C3 64.6(2)
C4 C3 C12 O2 175.97(16)
C2 C3 C12 O2 46.50(19)
C4 C3 C12 C11 -61.4(2)
C2 C3 C12 C11 169.10(16)
C15 O3 C14 C9 -21.2(2)
C8 C9 C14 O3 -87.20(19)
C10 C9 C14 O3 31.67(19)
C14 O3 C15 O4 -179.00(17)
C14 O3 C15 C10 1.1(2)
C11 C10 C15 O4 -34.9(3)
C9 C10 C15 O4 -160.6(2)
C11 C10 C15 O3 145.01(16)
C9 C10 C15 O3 19.3(2)

loop_
_cod_related_entry_id
_cod_related_entry_code
_cod_related_entry_database
1 17238647 ChemSpider
